data_4130422
loop_
_publ_author_name
'Solola, Lukman A.'
'Zabula, Alexander V.'
'Dorfner, Walter L.'
'Manor, Brian C.'
'Carroll, Patrick J.'
'Schelter, Eric J.'

_publ_section_title
;
 An Alkali Metal-Capped Cerium(IV) Imido Complex.
;
_journal_issue 22
_journal_name_full 'Journal of the American Chemical Society'
_journal_page_first 6928
_journal_page_last 6931
_journal_paper_doi 10.1021/jacs.6b03293
_journal_volume 138
_journal_year 2016
_chemical_formula_moiety 'C49 H68 Ce F6 K N5 O7'
_chemical_formula_sum 'C49 H68 Ce F6 K N5 O7'
_chemical_formula_weight 1132.30
_space_group_crystal_system monoclinic
_space_group_IT_number 4
_space_group_name_Hall 'P 2yb'
_space_group_name_H-M_alt 'P 1 21 1'
_atom_sites_solution_hydrogens geom
_atom_sites_solution_primary direct
_audit_creation_date 2016-03-09
_audit_creation_method
;
Olex2 1.2
(compiled 2016.02.19 svn.r3266 for OlexSys, GUI svn.r5155)
;
_cell_angle_alpha 90
_cell_angle_beta 91.239(3)
_cell_angle_gamma 90
_cell_formula_units_Z 2
_cell_length_a 11.8007(6)
_cell_length_b 17.3405(9)
_cell_length_c 14.0927(7)
_cell_measurement_reflns_used 9010
_cell_measurement_temperature 100
_cell_measurement_theta_max 27.51
_cell_measurement_theta_min 2.76
_cell_volume 2883.1(3)
_computing_data_collection 'Bruker APEX2 v2014.11-0'
_computing_data_reduction 'Bruker SAINT v8.34A'
_computing_publication_material 'Olex2 (Dolomanov et al., 2009)'
_computing_structure_refinement 'XL (Sheldrick, 2008)'
_computing_structure_solution 'ShelXS-1997 (Sheldrick, 2008)'
_diffrn_ambient_temperature 100
_diffrn_measured_fraction_theta_full 0.988
_diffrn_measured_fraction_theta_max 0.987
_diffrn_measurement_device 'CCD Area Detector'
_diffrn_measurement_device_type 'Bruker APEXII'
_diffrn_measurement_method '\w and \f scans'
_diffrn_radiation_monochromator graphite
_diffrn_radiation_type MoK\a
_diffrn_radiation_wavelength 0.71073
_diffrn_reflns_av_R_equivalents 0.0398
_diffrn_reflns_av_unetI/netI 0.0441
_diffrn_reflns_Laue_measured_fraction_full 0.988
_diffrn_reflns_Laue_measured_fraction_max 0.987
_diffrn_reflns_limit_h_max 15
_diffrn_reflns_limit_h_min -10
_diffrn_reflns_limit_k_max 22
_diffrn_reflns_limit_k_min -22
_diffrn_reflns_limit_l_max 18
_diffrn_reflns_limit_l_min -18
_diffrn_reflns_number 60529
_diffrn_reflns_point_group_measured_fraction_full 0.967
_diffrn_reflns_point_group_measured_fraction_max 0.961
_diffrn_reflns_theta_full 25.242
_diffrn_reflns_theta_max 27.560
_diffrn_reflns_theta_min 1.862
_diffrn_source 'sealed tube'
_exptl_absorpt_coefficient_mu 0.929
_exptl_absorpt_correction_T_max 0.7456
_exptl_absorpt_correction_T_min 0.6690
_exptl_absorpt_correction_type multi-scan
_exptl_absorpt_process_details 'SADABS v2014/4'
_exptl_crystal_colour 'dark violet'
_exptl_crystal_density_diffrn 1.304
_exptl_crystal_description prism
_exptl_crystal_F_000 1168
_exptl_crystal_size_max 0.3
_exptl_crystal_size_mid 0.25
_exptl_crystal_size_min 0.02
_refine_diff_density_max 0.936
_refine_diff_density_min -0.422
_refine_diff_density_rms 0.059
_refine_ls_abs_structure_details
;
 Flack x determined using 4946 quotients [(I+)-(I-)]/[(I+)+(I-)]
 (Parsons, Flack and Wagner, Acta Cryst. B69 (2013) 249-259).
;
_refine_ls_abs_structure_Flack -0.017(4)
_refine_ls_extinction_method none
_refine_ls_goodness_of_fit_ref 1.006
_refine_ls_hydrogen_treatment constr
_refine_ls_matrix_type full
_refine_ls_number_parameters 720
_refine_ls_number_reflns 12814
_refine_ls_number_restraints 254
_refine_ls_restrained_S_all 1.007
_refine_ls_R_factor_all 0.0349
_refine_ls_R_factor_gt 0.0270
_refine_ls_shift/su_max 0.070
_refine_ls_shift/su_mean 0.001
_refine_ls_structure_factor_coef Fsqd
_refine_ls_weighting_details 'w=1/[\s^2^(Fo^2^)+(0.0290P)^2^] where P=(Fo^2^+2Fc^2^)/3'
_refine_ls_weighting_scheme calc
_refine_ls_wR_factor_gt 0.0557
_refine_ls_wR_factor_ref 0.0579
_reflns_Friedel_coverage 0.883
_reflns_Friedel_fraction_full 0.945
_reflns_Friedel_fraction_max 0.932
_reflns_number_gt 11470
_reflns_number_total 12814
_reflns_threshold_expression 'I > 2\s(I)'
_cod_data_source_file ja6b03293_si_002.cif
_cod_data_source_block compound_4
_cod_database_code 4130422
_platon_squeeze_void_probe_radius 1.20

loop_
_space_group_symop_operation_xyz
'x, y, z'
'-x, y+1/2, -z'

loop_
_atom_site_label
_atom_site_type_symbol
_atom_site_fract_x
_atom_site_fract_y
_atom_site_fract_z
_atom_site_U_iso_or_equiv
_atom_site_adp_type
_atom_site_occupancy
_atom_site_site_symmetry_order
_atom_site_calc_flag
_atom_site_refinement_flags_posn
_atom_site_refinement_flags_adp
_atom_site_refinement_flags_occupancy
_atom_site_disorder_assembly
_atom_site_disorder_group
Ce1 Ce 0.27428(2) 0.05689(2) 0.17091(2) 0.01419(5) Uani 1 1 d . . . . .
K1 K 0.14754(6) 0.05701(9) 0.42411(5) 0.02438(14) Uani 1 1 d . . . . .
F1 F 0.5075(4) 0.2243(2) 0.6175(2) 0.0880(13) Uani 1 1 d . . . . .
F2 F 0.6373(4) 0.2431(3) 0.5169(4) 0.133(2) Uani 1 1 d . . . . .
F3 F 0.5623(3) 0.1345(2) 0.5348(2) 0.0645(9) Uani 1 1 d . . . . .
F4 F 0.365(4) 0.4530(8) 0.4329(10) 0.062(7) Uani 0.34(4) 1 d D U P A 1
F5 F 0.403(3) 0.434(2) 0.2916(17) 0.061(7) Uani 0.34(4) 1 d D U P A 1
F6 F 0.230(3) 0.429(2) 0.332(3) 0.088(9) Uani 0.34(4) 1 d D U P A 1
F4' F 0.295(2) 0.4491(6) 0.4343(6) 0.065(4) Uani 0.66(4) 1 d D U P A 2
F5' F 0.3997(12) 0.4472(12) 0.3124(15) 0.065(4) Uani 0.66(4) 1 d D U P A 2
F6' F 0.2246(13) 0.4211(8) 0.2994(11) 0.063(3) Uani 0.66(4) 1 d D U P A 2
O1 O 0.4575(2) 0.07756(13) 0.20415(18) 0.0188(6) Uani 1 1 d . . . . .
O2 O 0.1833(2) 0.14584(14) 0.08344(17) 0.0188(6) Uani 1 1 d . . . . .
O3 O 0.1683(2) -0.02089(14) 0.26429(16) 0.0159(5) Uani 1 1 d . . . . .
N1 N 0.4794(3) -0.00091(18) 0.1764(2) 0.0164(7) Uani 1 1 d . . . . .
N2 N 0.2468(3) 0.12013(17) 0.0031(2) 0.0161(6) Uani 1 1 d . . . . .
N3 N 0.1283(2) -0.05821(17) 0.1789(2) 0.0148(6) Uani 1 1 d . . . . .
N4 N 0.3118(3) -0.06194(19) 0.0066(2) 0.0168(8) Uani 1 1 d . . . . .
N5 N 0.2569(3) 0.13529(19) 0.2850(2) 0.0243(7) Uani 1 1 d . . . . .
C1 C 0.4235(4) -0.1008(2) 0.0171(3) 0.0211(10) Uani 1 1 d . . . . .
H1a H 0.4310 -0.1376 -0.0342 0.028 Uiso 1 1 calc R . . . .
H1b H 0.4252 -0.1294 0.0762 0.028 Uiso 1 1 calc R . . . .
C2 C 0.5229(3) -0.0472(2) 0.0165(3) 0.0172(8) Uani 1 1 d . . . . .
C3 C 0.5923(3) -0.0452(2) -0.0629(3) 0.0223(8) Uani 1 1 d . . . . .
H3 H 0.5772 -0.0786 -0.1133 0.030 Uiso 1 1 calc R . . . .
C4 C 0.6832(3) 0.0057(2) -0.0679(3) 0.0246(9) Uani 1 1 d . . . . .
H4 H 0.7294 0.0053 -0.1205 0.033 Uiso 1 1 calc R . . . .
C5 C 0.7046(2) 0.0569(4) 0.0061(2) 0.0238(7) Uani 1 1 d . . . . .
H5 H 0.7637 0.0921 0.0025 0.032 Uiso 1 1 calc R . . . .
C6 C 0.6370(2) 0.0550(4) 0.0852(2) 0.0203(6) Uani 1 1 d . . . . .
H6 H 0.6506 0.0897 0.1345 0.027 Uiso 1 1 calc R . . . .
C7 C 0.5489(3) 0.0019(2) 0.0921(3) 0.0161(7) Uani 1 1 d . . . . .
C8 C 0.5316(3) -0.0430(2) 0.2606(3) 0.0211(8) Uani 1 1 d . . . . .
C9 C 0.4386(3) -0.0510(2) 0.3332(3) 0.0243(9) Uani 1 1 d . . . . .
H9a H 0.4119 -0.0008 0.3505 0.036 Uiso 1 1 calc GR . . . .
H9b H 0.4683 -0.0769 0.3886 0.036 Uiso 1 1 calc GR . . . .
H9c H 0.3770 -0.0804 0.3062 0.036 Uiso 1 1 calc GR . . . .
C10 C 0.6313(3) 0.0016(3) 0.3045(3) 0.0344(10) Uani 1 1 d . . . . .
H10a H 0.6925 0.0027 0.2607 0.052 Uiso 1 1 calc GR . . . .
H10b H 0.6561 -0.0233 0.3621 0.052 Uiso 1 1 calc GR . . . .
H10c H 0.6080 0.0534 0.3183 0.052 Uiso 1 1 calc GR . . . .
C11 C 0.5713(4) -0.1237(3) 0.2313(3) 0.0420(12) Uani 1 1 d . . . . .
H11a H 0.5088 -0.1514 0.2030 0.063 Uiso 1 1 calc GR . . . .
H11b H 0.5990 -0.1510 0.2863 0.063 Uiso 1 1 calc GR . . . .
H11c H 0.6308 -0.1190 0.1863 0.063 Uiso 1 1 calc GR . . . .
C12 C 0.3063(3) -0.0238(2) -0.0879(3) 0.0192(8) Uani 1 1 d . . . . .
H12a H 0.3184 -0.0622 -0.1367 0.026 Uiso 1 1 calc R . . . .
H12b H 0.3669 0.0138 -0.0914 0.026 Uiso 1 1 calc R . . . .
C13 C 0.1949(3) 0.0160(2) -0.1075(3) 0.0183(8) Uani 1 1 d . . . . .
C14 C 0.1148(3) -0.0186(2) -0.1680(3) 0.0256(9) Uani 1 1 d . . . . .
H14 H 0.1329 -0.0646 -0.1979 0.034 Uiso 1 1 calc R . . . .
C15 C 0.0088(4) 0.0138(3) -0.1848(3) 0.0325(11) Uani 1 1 d . . . . .
H15 H -0.0430 -0.0099 -0.2260 0.043 Uiso 1 1 calc R . . . .
C16 C -0.0186(4) 0.0812(3) -0.1399(3) 0.0305(11) Uani 1 1 d . . . . .
H16 H -0.0897 0.1031 -0.1504 0.041 Uiso 1 1 calc R . . . .
C17 C 0.0595(3) 0.1172(2) -0.0781(3) 0.0246(9) Uani 1 1 d . . . . .
H17 H 0.0398 0.1626 -0.0473 0.033 Uiso 1 1 calc R . . . .
C18 C 0.1674(3) 0.0849(2) -0.0629(3) 0.0172(8) Uani 1 1 d . . . . .
C19 C 0.3126(4) 0.1886(2) -0.0334(3) 0.0224(10) Uani 1 1 d . . . . .
C20 C 0.3905(4) 0.2168(3) 0.0454(4) 0.0307(12) Uani 1 1 d . . . . .
H20a H 0.3462 0.2340 0.0977 0.046 Uiso 1 1 calc GR . . . .
H20b H 0.4355 0.2587 0.0228 0.046 Uiso 1 1 calc GR . . . .
H20c H 0.4393 0.1755 0.0661 0.046 Uiso 1 1 calc GR . . . .
C21 C 0.2331(4) 0.2541(2) -0.0664(3) 0.0335(10) Uani 1 1 d . . . . .
H21a H 0.1784 0.2639 -0.0184 0.050 Uiso 1 1 calc GR . . . .
H21b H 0.1947 0.2393 -0.1243 0.050 Uiso 1 1 calc GR . . . .
H21c H 0.2767 0.2999 -0.0769 0.050 Uiso 1 1 calc GR . . . .
C22 C 0.3844(4) 0.1636(2) -0.1168(3) 0.0290(10) Uani 1 1 d . . . . .
H22a H 0.4232 0.2075 -0.1418 0.044 Uiso 1 1 calc GR . . . .
H22b H 0.3363 0.1415 -0.1655 0.044 Uiso 1 1 calc GR . . . .
H22c H 0.4389 0.1259 -0.0956 0.044 Uiso 1 1 calc GR . . . .
C23 C 0.2221(3) -0.1230(2) 0.0058(3) 0.0186(8) Uani 1 1 d . . . . .
H23a H 0.2359 -0.1587 -0.0457 0.025 Uiso 1 1 calc R . . . .
H23b H 0.1488 -0.0992 -0.0061 0.025 Uiso 1 1 calc R . . . .
C24 C 0.2187(3) -0.1671(2) 0.0973(3) 0.0181(8) Uani 1 1 d . . . . .
C25 C 0.2657(3) -0.2413(2) 0.1010(3) 0.0230(8) Uani 1 1 d . . . . .
H25 H 0.2937 -0.2630 0.0459 0.031 Uiso 1 1 calc R . . . .
C26 C 0.2713(3) -0.2829(2) 0.1847(3) 0.0246(9) Uani 1 1 d . . . . .
H26 H 0.3031 -0.3320 0.1858 0.033 Uiso 1 1 calc R . . . .
C27 C 0.2294(3) -0.2512(2) 0.2666(3) 0.0228(8) Uani 1 1 d . . . . .
H27 H 0.2337 -0.2787 0.3232 0.030 Uiso 1 1 calc R . . . .
C28 C 0.1806(3) -0.1783(2) 0.2647(3) 0.0185(8) Uani 1 1 d . . . . .
H28 H 0.1521 -0.1572 0.3200 0.025 Uiso 1 1 calc R . . . .
C29 C 0.1741(3) -0.1363(2) 0.1800(3) 0.0163(7) Uani 1 1 d . . . . .
C30 C -0.0001(3) -0.0530(2) 0.1742(3) 0.0184(8) Uani 1 1 d . . . . .
C31 C -0.0311(3) 0.0324(2) 0.1800(3) 0.0221(9) Uani 1 1 d . . . . .
H31a H -0.0100 0.0519 0.2416 0.033 Uiso 1 1 calc GR . . . .
H31b H -0.1113 0.0383 0.1698 0.033 Uiso 1 1 calc GR . . . .
H31c H 0.0085 0.0604 0.1323 0.033 Uiso 1 1 calc GR . . . .
C32 C -0.0558(3) -0.0998(2) 0.2555(3) 0.0254(9) Uani 1 1 d . . . . .
H32a H -0.0437 -0.1539 0.2453 0.038 Uiso 1 1 calc GR . . . .
H32b H -0.1357 -0.0894 0.2556 0.038 Uiso 1 1 calc GR . . . .
H32c H -0.0223 -0.0850 0.3154 0.038 Uiso 1 1 calc GR . . . .
C33 C -0.0429(3) -0.0849(2) 0.0787(3) 0.0272(9) Uani 1 1 d . . . . .
H33a H -0.0176 -0.0522 0.0285 0.041 Uiso 1 1 calc GR . . . .
H33b H -0.1242 -0.0864 0.0778 0.041 Uiso 1 1 calc GR . . . .
H33c H -0.0137 -0.1360 0.0701 0.041 Uiso 1 1 calc GR . . . .
C34 C 0.3104(3) 0.1903(2) 0.3357(3) 0.0221(8) Uani 1 1 d . . . . .
C35 C 0.3957(3) 0.1732(2) 0.4056(3) 0.0257(9) Uani 1 1 d . . . . .
H35 H 0.4139 0.1219 0.4177 0.034 Uiso 1 1 calc R . . . .
C36 C 0.4523(4) 0.2301(3) 0.4561(3) 0.0309(10) Uani 1 1 d . . . . .
C37 C 0.4288(4) 0.3088(3) 0.4414(3) 0.0357(11) Uani 1 1 d . . . . .
H37 H 0.4676 0.3472 0.4749 0.047 Uiso 1 1 calc R . . . .
C38 C 0.3451(4) 0.3262(2) 0.3744(3) 0.0330(10) Uani 1 1 d . . . . .
C39 C 0.2867(4) 0.2705(2) 0.3229(3) 0.0287(9) Uani 1 1 d . . . . .
H39 H 0.2309 0.2855 0.2791 0.038 Uiso 1 1 calc R . . . .
C40 C 0.5390(4) 0.2085(3) 0.5292(4) 0.0463(13) Uani 1 1 d . . . . .
C41 C 0.3218(6) 0.4095(3) 0.3557(4) 0.0489(14) Uani 1 1 d . . . . .
C42 C 0.3348(4) 0.0434(4) 0.6393(3) 0.0477(15) Uani 1 1 d . . . . .
H42a H 0.2846 0.0476 0.6918 0.071 Uiso 1 1 calc GR . . . .
H42b H 0.3512 0.0940 0.6154 0.071 Uiso 1 1 calc GR . . . .
H42c H 0.4040 0.0190 0.6601 0.071 Uiso 1 1 calc GR . . . .
O4 O 0.2831(3) -0.00078(18) 0.5672(2) 0.0346(7) Uani 1 1 d . . . . .
C43 C 0.2654(4) -0.0782(3) 0.5959(3) 0.0397(12) Uani 1 1 d . . . . .
H43a H 0.2211 -0.0792 0.6531 0.053 Uiso 1 1 calc R . . . .
H43b H 0.3378 -0.1028 0.6097 0.053 Uiso 1 1 calc R . . . .
C44 C 0.2044(4) -0.1206(3) 0.5184(4) 0.0407(12) Uani 1 1 d . . . . .
H44a H 0.2505 -0.1201 0.4623 0.054 Uiso 1 1 calc R . . . .
H44b H 0.1950 -0.1739 0.5375 0.054 Uiso 1 1 calc R . . . .
O5 O 0.0952(3) -0.08876(18) 0.4948(2) 0.0368(8) Uani 1 1 d . . . . .
C45 C 0.0093(5) -0.1135(3) 0.5535(5) 0.0663(17) Uani 1 1 d . . . . .
H45a H 0.0012 -0.1685 0.5484 0.099 Uiso 1 1 calc GR . . . .
H45b H -0.0607 -0.0891 0.5347 0.099 Uiso 1 1 calc GR . . . .
H45c H 0.0279 -0.1001 0.6181 0.099 Uiso 1 1 calc GR . . . .
C46 C 0.180(2) 0.2396(16) 0.595(2) 0.060(7) Uani 0.556(18) 1 d D U P B 1
H46a H 0.1436 0.2882 0.5823 0.090 Uiso 0.556(18) 1 calc GR . P B 1
H46b H 0.2543 0.2398 0.5688 0.090 Uiso 0.556(18) 1 calc GR . P B 1
H46c H 0.1857 0.2316 0.6624 0.090 Uiso 0.556(18) 1 calc GR . P B 1
O6 O 0.1150(19) 0.1797(17) 0.5532(18) 0.043(5) Uani 0.556(18) 1 d D U P B 1
C47 C 0.0271(16) 0.1560(11) 0.6130(15) 0.051(4) Uani 0.556(18) 1 d D U P B 1
H47a H 0.0597 0.1486 0.6762 0.067 Uiso 0.556(18) 1 calc R . P B 1
H47b H -0.0266 0.1982 0.6169 0.067 Uiso 0.556(18) 1 calc R . P B 1
C48 C -0.0321(11) 0.0912(8) 0.5896(7) 0.044(3) Uani 0.556(18) 1 d D U P B 1
H48a H 0.0111 0.0476 0.6140 0.059 Uiso 0.556(18) 1 calc R . P B 1
H48b H -0.1021 0.0926 0.6243 0.059 Uiso 0.556(18) 1 calc R . P B 1
O7 O -0.0597(9) 0.0754(5) 0.4987(8) 0.027(2) Uani 0.556(18) 1 d D U P B 1
C49 C -0.1572(8) 0.0669(13) 0.4533(9) 0.065(5) Uani 0.556(18) 1 d D U P B 1
H49a H -0.1703 0.0132 0.4411 0.097 Uiso 0.556(18) 1 calc GR . P B 1
H49b H -0.1555 0.0945 0.3942 0.097 Uiso 0.556(18) 1 calc GR . P B 1
H49c H -0.2169 0.0870 0.4914 0.097 Uiso 0.556(18) 1 calc GR . P B 1
C46' C 0.193(2) 0.2386(15) 0.5862(18) 0.032(5) Uani 0.444(18) 1 d D U P B 2
H46a' H 0.2431 0.2291 0.6396 0.048 Uiso 0.444(18) 1 calc GR . P B 2
H46b' H 0.1456 0.2820 0.5995 0.048 Uiso 0.444(18) 1 calc GR . P B 2
H46c' H 0.2371 0.2493 0.5312 0.048 Uiso 0.444(18) 1 calc GR . P B 2
O6' O 0.126(2) 0.174(2) 0.569(2) 0.045(6) Uani 0.444(18) 1 d D U P B 2
C47' C 0.0205(16) 0.1751(12) 0.616(2) 0.036(4) Uani 0.444(18) 1 d D U P B 2
H47a' H 0.0335 0.1581 0.6812 0.048 Uiso 0.444(18) 1 calc R . P B 2
H47b' H -0.0054 0.2281 0.6186 0.048 Uiso 0.444(18) 1 calc R . P B 2
C48' C -0.0646(14) 0.1312(11) 0.5770(11) 0.055(4) Uani 0.444(18) 1 d D U P B 2
H48a' H -0.0740 0.0871 0.6184 0.073 Uiso 0.444(18) 1 calc R . P B 2
H48b' H -0.1336 0.1614 0.5808 0.073 Uiso 0.444(18) 1 calc R . P B 2
O7' O -0.0608(14) 0.1036(12) 0.4880(11) 0.058(4) Uani 0.444(18) 1 d D U P B 2
C49' C -0.1605(12) 0.1153(10) 0.4622(12) 0.048(4) Uani 0.444(18) 1 d D U P B 2
H49a' H -0.2106 0.0911 0.5060 0.073 Uiso 0.444(18) 1 calc GR . P B 2
H49b' H -0.1732 0.0940 0.4000 0.073 Uiso 0.444(18) 1 calc GR . P B 2
H49c' H -0.1749 0.1698 0.4606 0.073 Uiso 0.444(18) 1 calc GR . P B 2

loop_
_atom_site_aniso_label
_atom_site_aniso_U_11
_atom_site_aniso_U_22
_atom_site_aniso_U_33
_atom_site_aniso_U_23
_atom_site_aniso_U_13
_atom_site_aniso_U_12
Ce1 0.01112(8) 0.01304(8) 0.01839(8) 0.00022(14) -0.00030(6) -0.00093(13)
K1 0.0297(4) 0.0253(3) 0.0181(3) 0.0009(7) 0.0018(3) -0.0009(7)
F1 0.102(3) 0.119(3) 0.041(2) -0.015(2) -0.0318(19) 0.034(3)
F2 0.067(3) 0.176(5) 0.152(4) 0.104(4) -0.068(3) -0.081(3)
F3 0.048(2) 0.067(2) 0.078(2) 0.0042(19) -0.0239(17) 0.0099(17)
F4 0.11(2) 0.023(5) 0.050(7) -0.007(4) -0.008(9) -0.009(8)
F5 0.123(16) 0.033(12) 0.026(8) 0.008(6) 0.003(6) -0.019(8)
F6 0.067(14) 0.055(12) 0.14(3) 0.008(15) 0.014(14) 0.013(9)
F4' 0.112(12) 0.029(3) 0.055(4) -0.012(2) -0.005(5) 0.015(5)
F5' 0.062(5) 0.030(5) 0.101(10) 0.013(7) -0.007(5) -0.012(3)
F6' 0.082(6) 0.023(4) 0.082(6) 0.002(4) -0.038(5) 0.010(3)
O1 0.0156(13) 0.0157(17) 0.0248(14) -0.0051(10) -0.0016(10) 0.0022(9)
O2 0.0210(14) 0.0184(14) 0.0174(13) -0.0023(10) 0.0067(11) 0.0063(11)
O3 0.0165(14) 0.0173(13) 0.0138(12) -0.0047(10) 0.0005(10) -0.0029(10)
N1 0.0135(16) 0.0145(16) 0.0213(17) -0.0002(13) 0.0045(13) 0.0014(13)
N2 0.0142(15) 0.0155(15) 0.0186(16) -0.0013(12) 0.0033(12) 0.0008(12)
N3 0.0133(15) 0.0172(15) 0.0139(15) -0.0029(12) 0.0003(12) -0.0014(12)
N4 0.0143(17) 0.0129(17) 0.023(2) -0.0008(14) 0.0043(15) -0.0066(13)
N5 0.027(2) 0.0268(18) 0.0198(17) -0.0079(14) 0.0048(15) -0.0071(15)
C1 0.019(2) 0.016(2) 0.029(2) -0.0029(17) 0.0035(18) 0.0004(17)
C2 0.0126(18) 0.0136(17) 0.026(2) 0.0032(15) 0.0033(15) 0.0042(14)
C3 0.019(2) 0.024(2) 0.024(2) -0.0016(16) 0.0045(16) 0.0013(16)
C4 0.019(2) 0.032(2) 0.023(2) 0.0035(17) 0.0089(16) 0.0001(17)
C5 0.0136(14) 0.0261(16) 0.0315(17) 0.008(3) 0.0011(13) 0.000(3)
C6 0.0164(15) 0.0228(16) 0.0216(15) -0.004(3) -0.0026(12) 0.004(3)
C7 0.0111(17) 0.0154(17) 0.0220(19) 0.0038(15) 0.0025(15) 0.0042(14)
C8 0.0157(19) 0.030(2) 0.0180(19) 0.0050(16) 0.0002(15) 0.0064(16)
C9 0.021(2) 0.027(2) 0.025(2) 0.0066(17) 0.0019(17) 0.0031(17)
C10 0.019(2) 0.052(3) 0.031(2) 0.015(2) -0.0059(18) -0.003(2)
C11 0.055(3) 0.050(3) 0.021(2) 0.011(2) 0.008(2) 0.021(3)
C12 0.022(2) 0.0165(19) 0.0189(19) -0.0040(15) 0.0050(16) -0.0066(15)
C13 0.017(2) 0.024(2) 0.0134(19) 0.0017(16) 0.0009(15) -0.0048(16)
C14 0.026(2) 0.033(2) 0.018(2) -0.0022(17) 0.0012(16) -0.0104(18)
C15 0.027(3) 0.054(3) 0.016(2) 0.002(2) -0.0042(18) -0.014(2)
C16 0.017(2) 0.050(3) 0.024(2) 0.0099(19) -0.0046(17) -0.0021(17)
C17 0.018(2) 0.034(2) 0.021(2) 0.0048(17) 0.0033(16) 0.0024(17)
C18 0.0160(19) 0.0215(18) 0.0143(18) 0.0042(14) 0.0006(15) -0.0012(14)
C19 0.023(2) 0.016(2) 0.028(3) 0.0047(19) 0.0009(19) -0.0021(16)
C20 0.031(3) 0.018(2) 0.042(3) 0.004(2) -0.005(2) -0.010(2)
C21 0.036(3) 0.026(2) 0.038(3) 0.016(2) 0.010(2) 0.0071(19)
C22 0.025(2) 0.023(2) 0.040(3) 0.0070(18) 0.0123(19) -0.0043(17)
C23 0.0194(19) 0.0178(19) 0.019(2) -0.0055(15) 0.0033(15) -0.0050(15)
C24 0.0167(19) 0.0151(18) 0.023(2) -0.0019(15) 0.0027(15) -0.0074(14)
C25 0.023(2) 0.0153(19) 0.031(2) -0.0052(16) 0.0062(17) -0.0035(15)
C26 0.020(2) 0.0116(18) 0.043(3) -0.0008(16) 0.0002(18) -0.0009(15)
C27 0.020(2) 0.021(2) 0.027(2) 0.0055(17) -0.0040(16) -0.0050(16)
C28 0.0143(18) 0.0208(19) 0.0204(19) -0.0015(15) -0.0002(15) -0.0021(15)
C29 0.0074(17) 0.0149(17) 0.027(2) -0.0002(14) -0.0001(15) -0.0070(13)
C30 0.0111(17) 0.0213(19) 0.023(2) -0.0009(15) 0.0023(15) -0.0062(14)
C31 0.0165(18) 0.021(2) 0.029(2) -0.0006(14) 0.0026(16) 0.0025(13)
C32 0.0127(19) 0.038(2) 0.026(2) -0.0046(18) 0.0057(16) -0.0023(17)
C33 0.017(2) 0.032(2) 0.032(2) -0.0041(18) -0.0048(17) -0.0052(17)
C34 0.024(2) 0.027(2) 0.0154(19) -0.0048(16) 0.0051(16) -0.0058(17)
C35 0.027(2) 0.025(2) 0.026(2) -0.0049(17) 0.0008(18) -0.0017(17)
C36 0.032(2) 0.035(3) 0.026(2) -0.0015(18) -0.0028(19) -0.0089(19)
C37 0.043(3) 0.038(3) 0.026(2) -0.0117(19) -0.007(2) -0.014(2)
C38 0.049(3) 0.022(2) 0.028(2) -0.0014(18) 0.002(2) -0.004(2)
C39 0.034(3) 0.032(2) 0.020(2) -0.0026(17) -0.0048(18) -0.0025(19)
C40 0.038(3) 0.049(3) 0.051(3) -0.003(3) -0.019(2) -0.010(2)
C41 0.082(5) 0.025(3) 0.039(3) -0.001(2) 0.001(3) -0.007(3)
C42 0.050(3) 0.061(5) 0.031(2) 0.005(3) -0.010(2) -0.007(3)
O4 0.0392(19) 0.0361(17) 0.0281(17) -0.0007(14) -0.0052(14) -0.0007(14)
C43 0.045(3) 0.037(3) 0.037(3) 0.010(2) -0.004(2) 0.008(2)
C44 0.041(3) 0.041(3) 0.040(3) -0.005(2) 0.007(2) 0.007(2)
O5 0.0389(19) 0.0329(18) 0.038(2) 0.0079(15) -0.0034(16) -0.0016(14)
C45 0.054(4) 0.051(4) 0.094(5) 0.005(4) 0.020(4) -0.005(3)
C46 0.029(7) 0.061(12) 0.090(16) -0.019(11) 0.030(9) -0.001(7)
O6 0.055(7) 0.045(7) 0.030(7) -0.012(6) 0.025(7) -0.018(7)
C47 0.072(8) 0.057(10) 0.024(5) -0.011(6) 0.026(6) -0.018(7)
C48 0.055(6) 0.046(6) 0.033(5) -0.004(4) 0.020(4) -0.007(5)
O7 0.023(3) 0.030(6) 0.029(3) 0.002(3) 0.003(2) 0.002(3)
C49 0.031(5) 0.101(11) 0.063(7) 0.056(10) 0.011(4) 0.022(9)
C46' 0.053(14) 0.025(9) 0.019(7) -0.007(6) 0.016(8) -0.007(8)
O6' 0.056(8) 0.044(8) 0.036(10) -0.017(8) 0.007(6) -0.008(6)
C47' 0.038(7) 0.028(7) 0.044(7) -0.017(6) 0.020(6) 0.002(5)
C48' 0.065(8) 0.052(8) 0.049(7) -0.012(7) 0.029(6) -0.004(7)
O7' 0.049(7) 0.083(11) 0.043(7) -0.017(7) 0.019(5) -0.025(7)
C49' 0.037(8) 0.034(8) 0.073(9) 0.023(8) -0.011(6) 0.009(6)

loop_
_atom_type_symbol
_atom_type_description
_atom_type_scat_dispersion_real
_atom_type_scat_dispersion_imag
_atom_type_scat_source
C C 0.0033 0.0016 'International Tables Vol C Tables 4.2.6.8 and 6.1.1.4'
H H 0.0000 0.0000 'International Tables Vol C Tables 4.2.6.8 and 6.1.1.4'
N N 0.0061 0.0033 'International Tables Vol C Tables 4.2.6.8 and 6.1.1.4'
O O 0.0106 0.0060 'International Tables Vol C Tables 4.2.6.8 and 6.1.1.4'
F F 0.0171 0.0103 'International Tables Vol C Tables 4.2.6.8 and 6.1.1.4'
K K 0.2009 0.2494 'International Tables Vol C Tables 4.2.6.8 and 6.1.1.4'
Ce Ce -0.2486 2.6331 'International Tables Vol C Tables 4.2.6.8 and 6.1.1.4'

loop_
_geom_angle_atom_site_label_1
_geom_angle_atom_site_label_2
_geom_angle_atom_site_label_3
_geom_angle
O1 Ce1 K1 101.36(7)
O1 Ce1 O2 117.16(9)
O1 Ce1 O3 121.03(9)
O1 Ce1 N1 33.35(9)
O1 Ce1 N2 102.87(9)
O1 Ce1 N3 137.94(9)
O2 Ce1 K1 108.39(6)
O2 Ce1 O3 117.68(9)
O2 Ce1 N1 135.46(9)
O2 Ce1 N2 33.35(9)
O2 Ce1 N3 103.85(9)
O3 Ce1 K1 40.98(6)
O3 Ce1 N1 105.97(9)
O3 Ce1 N2 135.28(9)
O3 Ce1 N3 32.93(8)
N1 Ce1 K1 110.24(7)
N1 Ce1 N2 106.43(9)
N1 Ce1 N3 108.23(9)
N2 Ce1 K1 141.56(7)
N2 Ce1 N3 106.66(9)
N3 Ce1 K1 72.41(6)
N5 Ce1 K1 42.26(9)
N5 Ce1 O1 81.18(11)
N5 Ce1 O2 85.57(11)
N5 Ce1 O3 83.01(10)
N5 Ce1 N1 109.12(12)
N5 Ce1 N2 113.85(11)
N5 Ce1 N3 112.26(11)
O3 K1 N5 65.69(8)
O3 K1 C34 88.32(9)
O3 K1 O4 112.17(9)
O3 K1 C44 81.35(11)
O3 K1 O5 82.33(10)
O3 K1 O6 161.5(7)
O3 K1 C47 161.3(3)
O3 K1 C48 141.38(19)
O3 K1 O7 119.6(2)
O3 K1 O6' 166.4(8)
O3 K1 O7' 121.9(3)
N5 K1 C34 23.73(9)
N5 K1 O4 115.66(10)
N5 K1 C44 129.46(12)
N5 K1 O5 144.87(11)
N5 K1 O6 99.2(5)
N5 K1 C47 120.6(3)
N5 K1 C48 138.8(3)
N5 K1 O6' 102.2(6)
N5 K1 O7' 121.8(4)
C34 K1 C44 132.35(12)
C34 K1 C47 101.2(3)
O4 K1 C34 101.57(10)
O4 K1 C44 43.63(11)
O4 K1 O5 62.32(10)
O4 K1 O6 83.5(7)
O4 K1 C47 81.9(4)
O4 K1 C48 85.3(3)
O4 K1 O6' 78.1(9)
O4 K1 O7' 112.2(4)
C44 K1 C47 103.1(4)
O5 K1 C34 155.86(10)
O5 K1 C44 24.14(11)
O5 K1 O6 114.6(5)
O5 K1 C47 94.4(3)
O5 K1 C48 75.8(3)
O5 K1 O6' 110.9(7)
O5 K1 O7' 86.8(4)
O6 K1 C34 78.6(4)
O6 K1 C44 117.1(7)
O6 K1 C47 22.8(3)
O6 K1 C48 45.6(3)
C48 K1 C34 123.0(2)
C48 K1 C44 90.6(3)
C48 K1 C47 22.9(2)
O7 K1 N5 131.8(2)
O7 K1 C34 127.5(2)
O7 K1 O4 106.0(2)
O7 K1 C44 97.3(2)
O7 K1 O5 76.1(2)
O7 K1 O6 61.6(4)
O7 K1 C47 42.2(3)
O7 K1 C48 24.0(3)
O6' K1 C34 80.6(5)
O6' K1 C44 112.0(9)
O7' K1 C34 116.9(4)
O7' K1 C44 107.8(4)
O7' K1 O6' 58.0(6)
N1 O1 Ce1 88.28(17)
N2 O2 Ce1 88.20(16)
Ce1 O3 K1 104.60(9)
N3 O3 Ce1 87.56(16)
N3 O3 K1 155.39(19)
O1 N1 Ce1 58.37(14)
O1 N1 C7 107.3(3)
O1 N1 C8 108.3(3)
C7 N1 Ce1 119.9(2)
C7 N1 C8 115.4(3)
C8 N1 Ce1 124.6(2)
O2 N2 Ce1 58.45(14)
O2 N2 C19 107.7(3)
C18 N2 Ce1 118.1(2)
C18 N2 O2 107.3(3)
C18 N2 C19 116.4(3)
C19 N2 Ce1 125.4(2)
O3 N3 Ce1 59.51(14)
O3 N3 C29 107.1(3)
O3 N3 C30 108.6(2)
C29 N3 Ce1 117.4(2)
C29 N3 C30 115.2(3)
C30 N3 Ce1 127.2(2)
C1 N4 C12 108.2(3)
C1 N4 C23 107.8(3)
C12 N4 C23 106.9(3)
Ce1 N5 K1 106.30(13)
C34 N5 Ce1 144.0(3)
C34 N5 K1 101.3(2)
N4 C1 C2 114.3(3)
C3 C2 C1 119.3(3)
C7 C2 C1 122.4(3)
C7 C2 C3 118.3(3)
C4 C3 C2 121.3(4)
C5 C4 C3 119.7(4)
C6 C5 C4 119.4(5)
C5 C6 C7 120.9(4)
C2 C7 N1 119.0(3)
C2 C7 C6 120.2(3)
C6 C7 N1 120.7(3)
N1 C8 C9 106.5(3)
N1 C8 C10 111.8(3)
N1 C8 C11 110.5(3)
C9 C8 C10 109.6(3)
C9 C8 C11 109.0(3)
C10 C8 C11 109.4(3)
N4 C12 C13 112.9(3)
C14 C13 C12 119.6(4)
C18 C13 C12 121.4(3)
C18 C13 C14 118.9(4)
C15 C14 C13 121.8(4)
C16 C15 C14 119.2(4)
C15 C16 C17 120.6(4)
C16 C17 C18 120.0(4)
C13 C18 N2 120.1(3)
C13 C18 C17 119.5(4)
C17 C18 N2 120.3(3)
N2 C19 C21 111.5(3)
N2 C19 C22 109.6(3)
C20 C19 N2 108.2(3)
C20 C19 C21 109.9(4)
C20 C19 C22 108.7(4)
C22 C19 C21 108.8(3)
N4 C23 C24 112.7(3)
C25 C24 C23 118.8(3)
C29 C24 C23 122.8(3)
C29 C24 C25 118.4(3)
C26 C25 C24 121.6(4)
C27 C26 C25 119.5(4)
C26 C27 C28 120.2(4)
C27 C28 C29 120.3(3)
C24 C29 N3 119.5(3)
C24 C29 C28 120.0(3)
C28 C29 N3 120.4(3)
N3 C30 C31 107.2(3)
N3 C30 C32 111.9(3)
N3 C30 C33 109.1(3)
C31 C30 C32 111.1(3)
C31 C30 C33 108.8(3)
C33 C30 C32 108.7(3)
N5 C34 K1 55.01(19)
N5 C34 C35 122.5(4)
N5 C34 C39 122.4(4)
C35 C34 K1 90.1(2)
C35 C34 C39 115.1(3)
C39 C34 K1 128.4(3)
C36 C35 C34 122.3(4)
C35 C36 C37 121.7(4)
C35 C36 C40 119.7(4)
C37 C36 C40 118.5(4)
C38 C37 C36 116.5(4)
C37 C38 C41 117.1(4)
C39 C38 C37 123.1(4)
C39 C38 C41 119.7(4)
C38 C39 C34 121.3(4)
F1 C40 C36 113.2(4)
F2 C40 F1 107.0(5)
F2 C40 C36 112.8(5)
F3 C40 F1 101.9(4)
F3 C40 F2 105.6(5)
F3 C40 C36 115.4(4)
F4 C41 C38 108.6(10)
F5 C41 F4 95.1(16)
F5 C41 C38 106.7(15)
F6 C41 F4 112.7(17)
F6 C41 F5 111(2)
F6 C41 C38 119.7(19)
F4' C41 F6' 100.9(10)
F4' C41 C38 113.2(5)
F5' C41 F4' 108.3(9)
F5' C41 F6' 104.0(10)
F5' C41 C38 116.2(10)
F6' C41 C38 112.7(7)
C42 O4 K1 124.9(3)
C42 O4 C43 112.0(4)
C43 O4 K1 118.0(3)
O4 C43 C44 109.2(4)
C43 C44 K1 85.9(3)
O5 C44 K1 52.7(2)
O5 C44 C43 113.5(4)
C44 O5 K1 103.1(3)
C45 O5 K1 131.4(3)
C45 O5 C44 114.0(4)
C46 O6 K1 137.9(15)
C47 O6 K1 106.1(13)
C47 O6 C46 111.3(17)
O6 C47 K1 51.1(10)
C48 C47 K1 67.9(8)
C48 C47 O6 118.4(13)
C47 C48 K1 89.2(9)
O7 C48 K1 54.9(6)
O7 C48 C47 120.8(12)
C48 O7 K1 101.1(8)
C49 O7 K1 126.0(9)
C49 O7 C48 132.8(13)
C46' O6' K1 128.8(17)
C46' O6' C47' 114(2)
C47' O6' K1 115.8(13)
C48' C47' O6' 116.3(17)
O7' C48' C47' 122.5(15)
C48' O7' K1 117.2(11)
C49' O7' K1 143.0(13)
C49' O7' C48' 99.5(16)

loop_
_geom_bond_atom_site_label_1
_geom_bond_atom_site_label_2
_geom_bond_distance
Ce1 K1 3.8988(7)
Ce1 O1 2.231(3)
Ce1 O2 2.234(2)
Ce1 O3 2.277(2)
Ce1 N1 2.620(3)
Ce1 N2 2.621(3)
Ce1 N3 2.640(3)
Ce1 N5 2.119(3)
K1 O3 2.642(2)
K1 N5 2.732(3)
K1 C34 3.270(4)
K1 O4 2.736(3)
K1 C44 3.415(5)
K1 O5 2.791(3)
K1 O6 2.83(2)
K1 C47 3.495(18)
K1 C48 3.240(11)
K1 O7 2.702(12)
K1 O6' 2.89(3)
K1 O7' 2.758(18)
F1 C40 1.336(6)
F2 C40 1.322(6)
F3 C40 1.314(6)
F4 C41 1.41(2)
F5 C41 1.40(3)
F6 C41 1.18(3)
F4' C41 1.347(9)
F5' C41 1.292(16)
F6' C41 1.395(15)
O1 N1 1.441(4)
O2 N2 1.441(4)
O3 N3 1.437(4)
N1 C7 1.458(4)
N1 C8 1.513(5)
N2 C18 1.441(5)
N2 C19 1.515(5)
N3 C29 1.458(5)
N3 C30 1.518(5)
N4 C1 1.484(5)
N4 C12 1.487(5)
N4 C23 1.498(5)
N5 C34 1.342(5)
C1 C2 1.497(5)
C2 C3 1.401(5)
C2 C7 1.391(5)
C3 C4 1.393(5)
C4 C5 1.388(6)
C5 C6 1.386(4)
C6 C7 1.394(6)
C8 C9 1.522(5)
C8 C10 1.527(6)
C8 C11 1.535(6)
C12 C13 1.504(5)
C13 C14 1.394(5)
C13 C18 1.393(5)
C14 C15 1.387(6)
C15 C16 1.370(6)
C16 C17 1.401(6)
C17 C18 1.404(5)
C19 C20 1.507(6)
C19 C21 1.538(6)
C19 C22 1.527(6)
C23 C24 1.499(5)
C24 C25 1.401(5)
C24 C29 1.396(5)
C25 C26 1.384(6)
C26 C27 1.380(6)
C27 C28 1.390(5)
C28 C29 1.398(5)
C30 C31 1.527(5)
C30 C32 1.560(5)
C30 C33 1.531(5)
C34 C35 1.424(6)
C34 C39 1.429(6)
C35 C36 1.379(6)
C36 C37 1.408(6)
C36 C40 1.484(7)
C37 C38 1.385(6)
C38 C39 1.382(6)
C38 C41 1.493(7)
C42 O4 1.402(6)
O4 C43 1.419(5)
C43 C44 1.489(7)
C44 O5 1.434(6)
O5 C45 1.391(6)
C46 O6 1.411(16)
O6 C47 1.412(15)
C47 C48 1.361(14)
C48 O7 1.343(11)
O7 C49 1.312(12)
C46' O6' 1.398(17)
O6' C47' 1.420(19)
C47' C48' 1.367(18)
C48' O7' 1.344(15)
O7' C49' 1.241(16)

loop_
_platon_squeeze_void_nr
_platon_squeeze_void_average_x
_platon_squeeze_void_average_y
_platon_squeeze_void_average_z
_platon_squeeze_void_volume
_platon_squeeze_void_count_electrons
_platon_squeeze_void_content
1 -0.159 0.263 0.199 159 53 ' '
2 0.158 0.763 0.801 159 53 ' '
3 0.450 0.595 0.264 6 0 ' '
4 0.550 0.095 0.736 6 0 ' '
